data_7008664
loop_
_publ_author_name
'Yoshikawa, Hirofumi'
'Nishikiori, Shin-ichi'

_publ_section_title
;
 Crystal structures and spectroscopic properties of
 polycyano-polycadmate host clathrates including a CT complex guest of
 methylviologen dication and aromatic donor.
;
_journal_issue 18
_journal_name_full 'Dalton transactions (Cambridge, England : 2003)'
_journal_page_first 3056
_journal_page_last 3064
_journal_paper_doi 10.1039/b505722a
_journal_year 2005
_chemical_formula_structural '(C12 H14 N2) (Cd3.5 (C N)9 (H2 O)) (C4 H5 N)'
_chemical_formula_sum 'C25 H21 Cd3.5 N12 O'
_chemical_formula_weight 898.961
_space_group_IT_number 14
_symmetry_cell_setting monoclinic
_symmetry_Int_Tables_number 14
_symmetry_space_group_name_Hall '-P 2yn'
_symmetry_space_group_name_H-M 'P 1 21/n 1'
_atom_sites_solution_hydrogens geom
_atom_sites_solution_primary direct
_atom_sites_solution_secondary difmap
_audit_creation_method SHELXL-97
_cell_angle_alpha 90.00
_cell_angle_beta 98.9563(11)
_cell_angle_gamma 90.00
_cell_formula_units_Z 4
_cell_length_a 8.1525(2)
_cell_length_b 22.1878(5)
_cell_length_c 18.3312(5)
_cell_measurement_reflns_used 92114
_cell_measurement_temperature 293(2)
_cell_measurement_theta_max 29.99
_cell_measurement_theta_min 0.92
_cell_volume 3275.43(14)
_computing_structure_refinement 'SHELXL-97 (Sheldrick, 1997)'
_computing_structure_solution 'SHELXS-97 (Sheldrick, 1990)'
_diffrn_ambient_temperature 293(2)
_diffrn_measured_fraction_theta_full 0.997
_diffrn_measured_fraction_theta_max 0.997
_diffrn_measurement_device_type 'Rigaku RAXIS-RAPID'
_diffrn_measurement_method \w
_diffrn_radiation_monochromator graphite
_diffrn_radiation_source 'fine-focus sealed tube'
_diffrn_radiation_type MoK\a
_diffrn_radiation_wavelength 0.71069
_diffrn_reflns_av_R_equivalents 0.0550
_diffrn_reflns_av_sigmaI/netI 0.0699
_diffrn_reflns_limit_h_max 11
_diffrn_reflns_limit_h_min 0
_diffrn_reflns_limit_k_max 31
_diffrn_reflns_limit_k_min 0
_diffrn_reflns_limit_l_max 25
_diffrn_reflns_limit_l_min -25
_diffrn_reflns_number 72470
_diffrn_reflns_theta_full 29.98
_diffrn_reflns_theta_max 29.98
_diffrn_reflns_theta_min 1.45
_exptl_absorpt_coefficient_mu 2.269
_exptl_absorpt_correction_T_max 1.0985
_exptl_absorpt_correction_T_min 0.8818
_exptl_absorpt_correction_type empirical
_exptl_absorpt_process_details 'PROCESS-AUTO, RIGAKU Co., Tokyo, Japan(1998)'
_exptl_crystal_colour yellow
_exptl_crystal_density_diffrn 1.823
_exptl_crystal_density_method 'not measured'
_exptl_crystal_description block
_exptl_crystal_F_000 1724
_exptl_crystal_size_max 0.320
_exptl_crystal_size_mid 0.240
_exptl_crystal_size_min 0.210
_refine_diff_density_max 0.517
_refine_diff_density_min -0.547
_refine_diff_density_rms 0.107
_refine_ls_extinction_method none
_refine_ls_goodness_of_fit_ref 0.874
_refine_ls_hydrogen_treatment mixed
_refine_ls_matrix_type full
_refine_ls_number_parameters 378
_refine_ls_number_reflns 9532
_refine_ls_number_restraints 4
_refine_ls_restrained_S_all 0.875
_refine_ls_R_factor_all 0.0574
_refine_ls_R_factor_gt 0.0266
_refine_ls_shift/su_max 0.007
_refine_ls_shift/su_mean 0.000
_refine_ls_structure_factor_coef Fsqd
_refine_ls_weighting_details 'calc w=1/[\s^2^(Fo^2^)+(0.0285P)^2^+0.0000P] where P=(Fo^2^+2Fc^2^)/3'
_refine_ls_weighting_scheme calc
_refine_ls_wR_factor_gt 0.0517
_refine_ls_wR_factor_ref 0.0740
_reflns_number_gt 6183
_reflns_number_total 9532
_reflns_threshold_expression >2sigma(I)
_cod_data_source_file b505722a.txt
_cod_data_source_block ph4
_cod_depositor_comments
;
The following automatic conversions were performed:
'_symmetry_cell_setting' value 'Monoclinic' changed to 'monoclinic'
according to '/home/saulius/struct/CIF-dictionaries/cif_core.dic'
dictionary named 'cif_core.dic' version 2.4.1 from 2010-06-29.

Automatic conversion script
Id: cif_fix_enum 1527 2010-12-29 10:47:43Z saulius 
;
_cod_original_sg_symbol_H-M 'P 21/n'
_cod_database_code 7008664

loop_
_symmetry_equiv_pos_as_xyz
x,y,z
1/2-x,1/2+y,1/2-z
-x,-y,-z
1/2+x,1/2-y,1/2+z

loop_
_atom_site_label
_atom_site_type_symbol
_atom_site_fract_x
_atom_site_fract_y
_atom_site_fract_z
_atom_site_U_iso_or_equiv
_atom_site_adp_type
_atom_site_occupancy
_atom_site_symmetry_multiplicity
_atom_site_calc_flag
_atom_site_refinement_flags
_atom_site_disorder_assembly
_atom_site_disorder_group
Cd1 Cd 0.0000 0.0000 0.0000 0.03465(8) Uani 1 2 d S . .
Cd2 Cd 0.55957(3) 0.122642(12) 0.170286(15) 0.03523(6) Uani 1 1 d . . .
Cd3 Cd 0.70938(3) -0.044073(12) 0.402436(14) 0.03185(6) Uani 1 1 d . . .
Cd4 Cd 0.34836(3) 0.337460(12) 0.258210(15) 0.03365(6) Uani 1 1 d . . .
CN1 C 0.9448(4) -0.00905(19) 0.4817(2) 0.0462(9) Uani 0.50 1 d P . .
CN'1 N 0.9448(4) -0.00905(19) 0.4817(2) 0.0462(9) Uani 0.50 1 d P . .
CN2 C 0.5382(5) -0.00928(19) 0.4789(2) 0.0511(10) Uani 0.50 1 d P . .
CN'2 N 0.5382(5) -0.00928(19) 0.4789(2) 0.0511(10) Uani 0.50 1 d P . .
C1 C -0.0800(5) 0.1163(2) -0.1336(2) 0.0461(9) Uani 1 1 d . . .
N1 N -0.0452(5) 0.0841(2) -0.0873(2) 0.0639(11) Uani 1 1 d . . .
C2 C -0.1845(5) 0.0470(2) 0.0680(2) 0.0417(10) Uani 1 1 d . . .
N2 N -0.2552(6) 0.06563(19) 0.0935(3) 0.0597(11) Uani 1 1 d . . .
C3 C 0.3342(5) 0.08267(19) 0.1045(2) 0.0418(9) Uani 1 1 d . . .
N3 N 0.2262(4) 0.05762(17) 0.0721(2) 0.0510(9) Uani 1 1 d . . .
C4 C 0.6539(5) 0.06876(18) 0.2700(2) 0.0413(8) Uani 1 1 d . . .
N4 N 0.6905(5) 0.03676(17) 0.3185(2) 0.0528(9) Uani 1 1 d . . .
C5 C 0.9689(5) -0.12420(19) 0.3078(2) 0.0401(8) Uani 1 1 d . . .
N5 N 0.8832(4) -0.09917(17) 0.3387(2) 0.0496(9) Uani 1 1 d . . .
C6 C 0.6644(5) 0.20673(18) 0.1312(2) 0.0408(8) Uani 1 1 d . . .
N6 N 0.7201(5) 0.24832(18) 0.1105(2) 0.0587(10) Uani 1 1 d . . .
C7 C 0.3728(5) 0.23933(18) 0.2552(2) 0.0418(9) Uani 1 1 d . . .
N7 N 0.3984(5) 0.19061(17) 0.2465(2) 0.0573(10) Uani 1 1 d . . .
C8 C 0.1136(5) 0.3798(2) 0.2079(2) 0.0466(9) Uani 1 1 d . . .
N8 N 0.0066(4) 0.40836(18) 0.1801(2) 0.0543(9) Uani 1 1 d . . .
O1 O 0.6889(4) -0.14493(14) 0.46266(16) 0.0495(7) Uani 1 1 d . . .
H1 H 0.5773 -0.1469 0.4766 0.074 Uiso 1 1 d . . .
H2 H 0.6971 -0.1761 0.4345 0.074 Uiso 1 1 d . . .
C101 C 0.0456(5) 0.1169(2) 0.2331(2) 0.0474(10) Uani 1 1 d . . .
H101 H 0.0339 0.1082 0.1830 0.057 Uiso 1 1 calc D . .
C102 C 0.0049(5) 0.17305(19) 0.2554(2) 0.0402(8) Uani 1 1 d . . .
H102 H -0.0342 0.2022 0.2206 0.048 Uiso 1 1 calc . . .
C103 C 0.0223(5) 0.18630(18) 0.3303(2) 0.0395(8) Uani 1 1 d . . .
C104 C 0.0762(7) 0.1418(2) 0.3801(2) 0.0588(12) Uani 1 1 d . . .
H104 H 0.0866 0.1493 0.4305 0.071 Uiso 1 1 calc . . .
C105 C 0.1149(7) 0.0857(2) 0.3553(3) 0.0661(14) Uani 1 1 d . . .
H105 H 0.1503 0.0554 0.3891 0.079 Uiso 1 1 calc D . .
C106 C -0.1339(6) 0.3443(2) 0.3336(3) 0.0514(11) Uani 1 1 d . . .
H106 H -0.2094 0.3696 0.3052 0.062 Uiso 1 1 calc D . .
C107 C -0.1211(5) 0.2853(2) 0.3127(2) 0.0483(10) Uani 1 1 d . . .
H107 H -0.1878 0.2705 0.2707 0.058 Uiso 1 1 calc . . .
C108 C -0.0075(5) 0.24803(18) 0.3549(2) 0.0383(8) Uani 1 1 d . . .
C109 C 0.0833(6) 0.2715(2) 0.4193(2) 0.0508(11) Uani 1 1 d . . .
H109 H 0.1559 0.2468 0.4501 0.061 Uiso 1 1 calc . . .
C110 C 0.0665(6) 0.3300(2) 0.4372(2) 0.0540(11) Uani 1 1 d . . .
H110 H 0.1292 0.3455 0.4799 0.065 Uiso 1 1 calc D . .
C111 C 0.1483(9) 0.0135(2) 0.2569(4) 0.089(2) Uani 1 1 d . . .
H111 H 0.2638 0.0133 0.2520 0.134 Uiso 1 1 calc RD . .
H121 H 0.0826 0.0046 0.2100 0.134 Uiso 1 1 calc R . .
H131 H 0.1282 -0.0163 0.2924 0.134 Uiso 1 1 calc R . .
C112 C -0.0535(8) 0.4308(2) 0.4127(3) 0.0742(16) Uani 1 1 d . . .
H112 H 0.0250 0.4536 0.3900 0.111 Uiso 1 1 calc RD . .
H122 H -0.0307 0.4359 0.4653 0.111 Uiso 1 1 calc R . .
H132 H -0.1638 0.4446 0.3946 0.111 Uiso 1 1 calc R . .
N101 N 0.1019(5) 0.07435(16) 0.2823(2) 0.0529(9) Uani 1 1 d . . .
N102 N -0.0393(4) 0.36602(16) 0.3943(2) 0.0459(8) Uani 1 1 d . . .
C201 C 0.6062(11) 0.2346(6) 0.4526(7) 0.115(3) Uani 1 1 d . . .
H201 H 0.5276 0.2574 0.4222 0.138 Uiso 1 1 calc . . .
C202 C 0.699(2) 0.2547(4) 0.5103(9) 0.140(4) Uani 1 1 d . . .
H202 H 0.6987 0.2943 0.5268 0.168 Uiso 1 1 calc . . .
C203 C 0.7857(17) 0.2158(8) 0.5402(5) 0.150(6) Uani 1 1 d . . .
H203 H 0.8602 0.2209 0.5836 0.180 Uiso 1 1 calc . . .
N204 N 0.7623(15) 0.1662(5) 0.5042(9) 0.199(6) Uani 1 1 d . . .
H204 H 0.8109 0.1321 0.5144 0.239 Uiso 1 1 calc . . .
C205 C 0.6355(13) 0.1807(6) 0.4428(5) 0.108(3) Uani 1 1 d . . .
H205 H 0.5872 0.1556 0.4049 0.130 Uiso 1 1 calc . . .

loop_
_atom_site_aniso_label
_atom_site_aniso_U_11
_atom_site_aniso_U_22
_atom_site_aniso_U_33
_atom_site_aniso_U_23
_atom_site_aniso_U_13
_atom_site_aniso_U_12
Cd1 0.03512(18) 0.03785(19) 0.03095(18) -0.00222(16) 0.00507(14) -0.00288(15)
Cd2 0.03611(13) 0.02975(12) 0.03800(14) 0.00164(11) 0.00001(10) -0.00539(10)
Cd3 0.03007(12) 0.03672(13) 0.02921(12) -0.00380(11) 0.00605(9) 0.00266(10)
Cd4 0.03267(12) 0.03191(13) 0.03716(14) 0.00000(11) 0.00789(10) -0.00026(10)
CN1 0.0423(19) 0.059(2) 0.0361(18) -0.0051(18) 0.0028(14) -0.0044(17)
CN'1 0.0423(19) 0.059(2) 0.0361(18) -0.0051(18) 0.0028(14) -0.0044(17)
CN2 0.051(2) 0.049(2) 0.058(2) -0.008(2) 0.0248(18) 0.0002(18)
CN'2 0.051(2) 0.049(2) 0.058(2) -0.008(2) 0.0248(18) 0.0002(18)
C1 0.057(2) 0.041(2) 0.041(2) 0.0027(19) 0.0080(18) 0.0011(19)
N1 0.082(3) 0.061(3) 0.048(2) 0.008(2) 0.011(2) 0.005(2)
C2 0.041(2) 0.049(3) 0.032(2) 0.0069(19) -0.0034(16) -0.0195(19)
N2 0.062(3) 0.047(2) 0.067(3) 0.004(2) -0.002(2) -0.015(2)
C3 0.0379(19) 0.044(2) 0.044(2) -0.0072(18) 0.0057(16) -0.0031(16)
N3 0.0401(17) 0.056(2) 0.055(2) -0.0153(19) 0.0005(16) -0.0109(16)
C4 0.0401(19) 0.040(2) 0.044(2) 0.0021(18) 0.0058(16) 0.0022(16)
N4 0.062(2) 0.047(2) 0.048(2) 0.0145(18) 0.0029(17) 0.0041(18)
C5 0.0357(18) 0.043(2) 0.042(2) -0.0013(18) 0.0063(15) 0.0026(16)
N5 0.0453(19) 0.054(2) 0.051(2) -0.0065(18) 0.0123(16) 0.0001(16)
C6 0.0424(19) 0.0356(19) 0.042(2) 0.0032(17) 0.0000(16) -0.0056(16)
N6 0.068(3) 0.046(2) 0.062(3) 0.0070(19) 0.008(2) -0.0119(19)
C7 0.040(2) 0.040(2) 0.047(2) -0.0025(18) 0.0113(17) -0.0017(16)
N7 0.059(2) 0.039(2) 0.075(3) -0.0095(19) 0.016(2) 0.0013(17)
C8 0.0363(19) 0.049(2) 0.053(2) 0.001(2) 0.0030(17) -0.0024(18)
N8 0.0406(18) 0.056(2) 0.062(2) 0.009(2) -0.0048(16) 0.0031(17)
O1 0.0617(18) 0.0433(15) 0.0450(16) -0.0025(13) 0.0131(14) 0.0018(14)
C101 0.044(2) 0.053(2) 0.046(2) -0.011(2) 0.0102(17) -0.0101(19)
C102 0.0377(18) 0.045(2) 0.0364(19) -0.0068(17) 0.0014(15) -0.0033(16)
C103 0.0392(19) 0.040(2) 0.0385(19) -0.0021(17) 0.0021(15) -0.0060(16)
C104 0.095(4) 0.044(2) 0.037(2) 0.0041(19) 0.011(2) 0.006(2)
C105 0.099(4) 0.045(3) 0.057(3) 0.017(2) 0.020(3) 0.007(3)
C106 0.049(2) 0.054(3) 0.049(2) -0.003(2) 0.0018(19) 0.014(2)
C107 0.048(2) 0.048(2) 0.045(2) -0.009(2) -0.0075(18) 0.0034(19)
C108 0.0426(19) 0.0383(19) 0.0336(18) -0.0009(16) 0.0040(15) -0.0008(16)
C109 0.066(3) 0.045(2) 0.037(2) -0.0018(18) -0.0075(19) 0.011(2)
C110 0.066(3) 0.052(3) 0.039(2) -0.011(2) -0.008(2) 0.004(2)
C111 0.140(6) 0.037(3) 0.103(5) -0.008(3) 0.060(5) 0.004(3)
C112 0.107(5) 0.044(3) 0.072(3) -0.014(3) 0.014(3) 0.014(3)
N101 0.063(2) 0.0361(18) 0.065(2) -0.0041(18) 0.0256(19) -0.0087(17)
N102 0.055(2) 0.0396(18) 0.0444(19) -0.0053(16) 0.0122(16) 0.0042(16)
C201 0.090(6) 0.133(9) 0.124(8) 0.042(7) 0.024(5) 0.022(6)
C202 0.205(13) 0.082(6) 0.151(11) -0.007(7) 0.083(10) -0.023(7)
C203 0.182(12) 0.172(12) 0.079(6) 0.039(7) -0.027(6) -0.071(11)
N204 0.154(9) 0.165(9) 0.311(16) 0.155(10) 0.135(10) 0.077(7)
C205 0.104(6) 0.130(8) 0.095(6) -0.035(6) 0.035(5) -0.044(6)

loop_
_atom_type_symbol
_atom_type_description
_atom_type_scat_dispersion_real
_atom_type_scat_dispersion_imag
_atom_type_scat_source
C C 0.0033 0.0016 'International Tables Vol C Tables 4.2.6.8 and 6.1.1.4'
H H 0.0000 0.0000 'International Tables Vol C Tables 4.2.6.8 and 6.1.1.4'
Cd Cd -0.8075 1.2024 'International Tables Vol C Tables 4.2.6.8 and 6.1.1.4'
N N 0.0061 0.0033 'International Tables Vol C Tables 4.2.6.8 and 6.1.1.4'
O O 0.0106 0.0060 'International Tables Vol C Tables 4.2.6.8 and 6.1.1.4'
Cl Cl 0.1484 0.1585 'International Tables Vol C Tables 4.2.6.8 and 6.1.1.4'

loop_
_geom_angle_atom_site_label_1
_geom_angle_atom_site_label_2
_geom_angle_atom_site_label_3
_geom_angle
_geom_angle_site_symmetry_1
_geom_angle_site_symmetry_2
_geom_angle_site_symmetry_3
N1 Cd1 N3 88.80(13) . . .
N1 Cd1 C2 87.98(14) . . .
N1 Cd1 N1 180.00 . . 3_555
N1 Cd1 N3 91.20(13) . . 3_555
N1 Cd1 C2 92.02(14) . . 3_555
N3 Cd1 C2 88.42(13) . . .
N1 Cd1 N3 91.20(13) 3_555 . .
N3 Cd1 N3 180.00 . . 3_555
N3 Cd1 C2 91.58(13) . . 3_555
N1 Cd1 C2 92.02(14) 3_555 . .
N3 Cd1 C2 91.58(13) 3_555 . .
C2 Cd1 C2 180.00 . . 3_555
N1 Cd1 N3 88.80(13) 3_555 . 3_555
N1 Cd1 C2 87.98(14) 3_555 . 3_555
N3 Cd1 C2 88.42(13) 3_555 . 3_555
N7 Cd2 C3 94.61(14) . . .
N7 Cd2 C4 90.54(13) . . .
N7 Cd2 C6 86.38(13) . . .
N2 Cd2 N7 172.96(13) 1_655 . .
C3 Cd2 C4 112.56(15) . . .
C3 Cd2 C6 119.26(14) . . .
N2 Cd2 C3 90.75(15) 1_655 . .
C4 Cd2 C6 128.17(14) . . .
N2 Cd2 C4 91.62(15) 1_655 . .
N2 Cd2 C6 87.02(14) 1_655 . .
O1 Cd3 N4 164.68(11) . . .
O1 Cd3 N5 80.77(12) . . .
O1 Cd3 CN1 97.27(12) . . .
O1 Cd3 CN2 86.68(13) . . .
O1 Cd3 N8 77.96(12) . . 2_545
N4 Cd3 N5 93.17(13) . . .
N4 Cd3 CN1 96.67(14) . . .
N4 Cd3 CN2 99.28(14) . . .
N4 Cd3 N8 87.46(13) . . 2_545
N5 Cd3 CN1 88.94(12) . . .
N5 Cd3 CN2 167.40(14) . . .
N5 Cd3 N8 84.02(12) . . 2_545
CN1 Cd3 CN2 91.56(13) . . .
N8 Cd3 CN1 172.03(13) 2_545 . .
N8 Cd3 CN2 94.50(13) 2_545 . .
C7 Cd4 C8 119.39(15) . . .
C5 Cd4 C7 107.15(15) 2_655 . .
C1 Cd4 C7 117.93(15) 4_555 . .
C5 Cd4 C8 102.75(15) 2_655 . .
C1 Cd4 C8 105.47(15) 4_555 . .
C1 Cd4 C5 101.70(15) 4_555 . 2_655
Cd3 O1 H1 106.33 . . .
Cd3 O1 H2 115.47 . . .
H1 O1 H2 106.13 . . .
Cd1 N1 C1 169.5(4) . . .
Cd2 N2 C2 176.3(5) 1_455 . .
Cd1 N3 C3 177.5(3) . . .
Cd3 N4 C4 165.2(4) . . .
Cd3 N5 C5 178.1(4) . . .
Cd2 N7 C7 140.6(3) . . .
Cd3 N8 C8 167.1(3) 2_555 . .
C105 N101 C111 119.5(4) . . .
C101 N101 C105 120.2(4) . . .
C101 N101 C111 120.3(4) . . .
C106 N102 C112 118.8(4) . . .
C106 N102 C110 120.5(4) . . .
C110 N102 C112 120.7(4) . . .
C203 N204 C205 104.0(11) . . .
C205 N204 H204 128.00 . . .
C203 N204 H204 128.02 . . .
Cd4 C1 N1 167.3(4) 4_454 . .
Cd1 C2 N2 178.9(5) . . .
Cd2 C3 N3 174.0(4) . . .
Cd2 C4 N4 173.0(4) . . .
Cd4 C5 N5 172.5(4) 2_645 . .
Cd2 C6 N6 178.1(4) . . .
Cd4 C7 N7 170.5(4) . . .
Cd4 C8 N8 170.2(4) . . .
N101 C101 C102 121.0(3) . . .
C101 C102 C103 119.7(4) . . .
C104 C103 C108 121.1(3) . . .
C102 C103 C108 120.2(3) . . .
C102 C103 C104 118.6(4) . . .
C103 C104 C105 119.8(4) . . .
N101 C105 C104 120.6(4) . . .
N102 C106 C107 121.0(4) . . .
C106 C107 C108 119.1(4) . . .
C107 C108 C109 118.1(4) . . .
C103 C108 C107 120.8(3) . . .
C103 C108 C109 121.0(4) . . .
C108 C109 C110 120.3(4) . . .
N102 C110 C109 120.8(4) . . .
C102 C101 H101 119.50 . . .
N101 C101 H101 119.48 . . .
C103 C102 H102 120.16 . . .
C101 C102 H102 120.13 . . .
C105 C104 H104 119.95 . . .
C103 C104 H104 120.23 . . .
C104 C105 H105 119.78 . . .
N101 C105 H105 119.63 . . .
N102 C106 H106 119.51 . . .
C107 C106 H106 119.46 . . .
C106 C107 H107 120.50 . . .
C108 C107 H107 120.36 . . .
C110 C109 H109 119.84 . . .
C108 C109 H109 119.87 . . .
C109 C110 H110 119.72 . . .
N102 C110 H110 119.51 . . .
N101 C111 H121 109.36 . . .
N101 C111 H111 109.43 . . .
H111 C111 H131 109.51 . . .
H121 C111 H131 109.59 . . .
N101 C111 H131 109.43 . . .
H111 C111 H121 109.51 . . .
N102 C112 H112 109.32 . . .
N102 C112 H122 109.42 . . .
N102 C112 H132 109.42 . . .
H112 C112 H122 109.60 . . .
H112 C112 H132 109.53 . . .
H122 C112 H132 109.54 . . .
C202 C201 C205 110.7(11) . . .
C201 C202 C203 111.0(12) . . .
N204 C203 C202 110.8(12) . . .
N204 C205 C201 103.5(10) . . .
C202 C201 H201 124.64 . . .
C205 C201 H201 124.66 . . .
C201 C202 H202 124.52 . . .
C203 C202 H202 124.45 . . .
N204 C203 H203 124.75 . . .
C202 C203 H203 124.49 . . .
N204 C205 H205 128.27 . . .
C201 C205 H205 128.23 . . .

loop_
_geom_bond_atom_site_label_1
_geom_bond_atom_site_label_2
_geom_bond_distance
_geom_bond_site_symmetry_1
_geom_bond_site_symmetry_2
Cd1 N1 2.449(4) . .
Cd1 N3 2.454(4) . .
Cd1 C2 2.343(4) . .
Cd1 N1 2.449(4) . 3_555
Cd1 N3 2.454(4) . 3_555
Cd1 C2 2.343(4) . 3_555
Cd2 N7 2.554(4) . .
Cd2 C3 2.220(4) . .
Cd2 C4 2.219(4) . .
Cd2 C6 2.217(4) . .
Cd2 N2 2.554(5) . 1_655
Cd3 O1 2.512(3) . .
Cd3 N4 2.353(4) . .
Cd3 N5 2.320(4) . .
Cd3 CN1 2.352(4) . .
Cd3 CN2 2.262(4) . .
Cd3 N8 2.382(4) . 2_545
Cd4 C7 2.188(4) . .
Cd4 C8 2.202(4) . .
Cd4 C5 2.229(4) . 2_655
Cd4 C1 2.229(4) . 4_555
O1 H1 0.9835 . .
O1 H2 0.8718 . .
N1 C1 1.112(6) . .
N2 C2 0.898(6) . .
N3 C3 1.129(5) . .
N4 C4 1.141(5) . .
N5 C5 1.114(5) . .
N6 C6 1.120(6) . .
N7 C7 1.117(6) . .
N8 C8 1.133(5) . .
N101 C101 1.337(5) . .
N101 C105 1.350(7) . .
N101 C111 1.496(6) . .
N102 C106 1.341(6) . .
N102 C110 1.338(6) . .
N102 C112 1.485(6) . .
N204 C203 1.28(2) . .
N204 C205 1.441(18) . .
N204 H204 0.8610 . .
C101 C102 1.368(6) . .
C102 C103 1.390(5) . .
C103 C108 1.474(6) . .
C103 C104 1.370(6) . .
C104 C105 1.379(6) . .
C106 C107 1.373(6) . .
C107 C108 1.385(6) . .
C108 C109 1.393(5) . .
C109 C110 1.351(6) . .
C101 H101 0.9287 . .
C102 H102 0.9293 . .
C104 H104 0.9296 . .
C105 H105 0.9292 . .
C106 H106 0.9302 . .
C107 H107 0.9306 . .
C109 H109 0.9303 . .
C110 H110 0.9315 . .
C111 H131 0.9595 . .
C111 H121 0.9600 . .
C111 H111 0.9597 . .
C112 H132 0.9589 . .
C112 H112 0.9600 . .
C112 H122 0.9598 . .
C201 C205 1.238(19) . .
C201 C202 1.28(2) . .
C202 C203 1.19(2) . .
C201 H201 0.9305 . .
C202 H202 0.9294 . .
C203 H203 0.9296 . .
C205 H205 0.9288 . .

loop_
_geom_contact_atom_site_label_1
_geom_contact_atom_site_label_2
_geom_contact_distance
_geom_contact_site_symmetry_1
_geom_contact_site_symmetry_2
O1 N6 2.876(5) . 2_645

loop_
_geom_torsion_atom_site_label_1
_geom_torsion_atom_site_label_2
_geom_torsion_atom_site_label_3
_geom_torsion_atom_site_label_4
_geom_torsion
_geom_torsion_site_symmetry_1
_geom_torsion_site_symmetry_2
_geom_torsion_site_symmetry_3
_geom_torsion_site_symmetry_4
C102 C103 C108 C107 30.6(6) . . . .
C102 C103 C108 C109 -146.3(4) . . . .
C104 C103 C108 C107 -153.1(4) . . . .
C104 C103 C108 C109 30.1(6) . . . .
